data_2300548
loop_
_publ_author_name
'Ellner, M.'
'Kattner, U.'
'Predel, B.'

_publ_section_title
;
 Kristallstrukturdaten von Pd Pb0.2 As0.8 (m).
;
_journal_name_full 'Journal of Applied Crystallography'
_journal_page_first 277
_journal_page_last 278
_journal_volume 16
_journal_year 1983
_chemical_formula_sum 'As0.8 Pb0.2 Pd'
_chemical_name_systematic 'Pd (Pb0.2 As0.8)'
_space_group_IT_number 194
_symmetry_space_group_name_Hall '-P 6c 2c'
_symmetry_space_group_name_H-M 'P 63/m m c'
_cell_angle_alpha 90
_cell_angle_beta 90
_cell_angle_gamma 120
_cell_formula_units_Z 2
_cell_length_a 3.803
_cell_length_b 3.803
_cell_length_c 5.651
_cell_volume 70.780
_citation_journal_id_ASTM JACGAR
_cod_data_source_file Ellner_JACGAR_1983_645.cif
_cod_data_source_block As0.8Pb0.2Pd1
_cod_original_cell_volume 70.77968
_cod_original_formula_sum 'As0.8 Pb0.2 Pd1'
_cod_database_code 2300548

loop_
_symmetry_equiv_pos_as_xyz
x,y,z
x-y,x,z+1/2
-y,x-y,z
-x,-y,z+1/2
-x+y,-x,z
y,-x+y,z+1/2
-y,-x,-z+1/2
x-y,-y,-z
x,x-y,-z+1/2
y,x,-z
-x+y,y,-z+1/2
-x,-x+y,-z
-x,-y,-z
-x+y,-x,-z-1/2
y,-x+y,-z
x,y,-z-1/2
x-y,x,-z
-y,x-y,-z-1/2
y,x,z-1/2
-x+y,y,z
-x,-x+y,z-1/2
-y,-x,z
x-y,-y,z-1/2
x,x-y,z

loop_
_atom_site_label
_atom_site_type_symbol
_atom_site_fract_x
_atom_site_fract_y
_atom_site_fract_z
_atom_site_occupancy
_atom_site_U_iso_or_equiv
Pb1 Pb+2 0.3333 0.6667 0.25 0.2 0.0
Pd1 Pd+2 0 0 0 1 0.0
As1 As-3 0.3333 0.6667 0.25 0.8 0.0
